data_4024646
loop_
_publ_author_name
'Feldman, Ken S.'
'Hester, D. Keith'
'Iyer, Malliga R.'
'Munson, Paul J.'
'Silva L\'opez, Carlos'
'Faza, Olalla Nieto'

_publ_section_title
;
 Allenyl Azide Cycloaddition Chemistry. 2,3-Cyclopentennelated Indole
 Synthesis through Indolidene Intermediates
;
_journal_coden_ASTM JOCEAH
_journal_issue 14
_journal_name_full 'Journal of Organic Chemistry'
_journal_page_first 4958
_journal_page_last 4974
_journal_paper_doi 10.1021/jo900659w
_journal_volume 74
_journal_year 2009
_chemical_formula_moiety 'C25 H34 N2 O Si'
_chemical_formula_sum 'C25 H34 N2 O Si'
_chemical_formula_weight 406.63
_space_group_IT_number 2
_symmetry_cell_setting triclinic
_symmetry_space_group_name_Hall '-P 1'
_symmetry_space_group_name_H-M 'P -1'
_atom_sites_solution_hydrogens geom
_atom_sites_solution_primary direct
_atom_sites_solution_secondary difmap
_audit_creation_method SHELXL-97
_cell_angle_alpha 89.483(6)
_cell_angle_beta 77.658(5)
_cell_angle_gamma 85.916(5)
_cell_formula_units_Z 2
_cell_length_a 9.779(3)
_cell_length_b 10.939(3)
_cell_length_c 11.635(4)
_cell_measurement_reflns_used 4583
_cell_measurement_temperature 298(2)
_cell_measurement_theta_max 27.994
_cell_measurement_theta_min 2.137
_cell_volume 1212.8(7)
_computing_cell_refinement 'Bruker SMART'
_computing_data_collection 'Bruker SMART'
_computing_data_reduction 'Bruker SAINT'
_computing_molecular_graphics 'Bruker SHELXTL'
_computing_publication_material 'Bruker SHELXTL'
_computing_structure_refinement 'SHELXL-97 (Sheldrick, 1997)'
_computing_structure_solution 'SHELXS-97 (Sheldrick, 1990)'
_diffrn_ambient_temperature 298(2)
_diffrn_measured_fraction_theta_full 0.977
_diffrn_measured_fraction_theta_max 0.977
_diffrn_measurement_device_type 'CCD area detector'
_diffrn_measurement_method 'phi and omega scans'
_diffrn_radiation_monochromator graphite
_diffrn_radiation_source 'fine-focus sealed tube'
_diffrn_radiation_type MoK\a
_diffrn_radiation_wavelength 0.71073
_diffrn_reflns_av_R_equivalents 0.0152
_diffrn_reflns_av_sigmaI/netI 0.0250
_diffrn_reflns_limit_h_max 13
_diffrn_reflns_limit_h_min -13
_diffrn_reflns_limit_k_max 14
_diffrn_reflns_limit_k_min -14
_diffrn_reflns_limit_l_max 14
_diffrn_reflns_limit_l_min -15
_diffrn_reflns_number 11778
_diffrn_reflns_theta_full 28.34
_diffrn_reflns_theta_max 28.34
_diffrn_reflns_theta_min 1.79
_exptl_absorpt_coefficient_mu 0.114
_exptl_absorpt_correction_T_max 0.980
_exptl_absorpt_correction_T_min 0.963
_exptl_absorpt_correction_type empirical
_exptl_absorpt_process_details SADABS
_exptl_crystal_colour colorless
_exptl_crystal_density_diffrn 1.113
_exptl_crystal_density_method 'not measured'
_exptl_crystal_description block
_exptl_crystal_F_000 440
_exptl_crystal_size_max 0.40
_exptl_crystal_size_mid 0.30
_exptl_crystal_size_min 0.20
_refine_diff_density_max 0.384
_refine_diff_density_min -0.174
_refine_diff_density_rms 0.041
_refine_ls_extinction_method none
_refine_ls_goodness_of_fit_ref 1.037
_refine_ls_hydrogen_treatment noref
_refine_ls_matrix_type full
_refine_ls_number_parameters 270
_refine_ls_number_reflns 5913
_refine_ls_number_restraints 0
_refine_ls_restrained_S_all 1.037
_refine_ls_R_factor_all 0.0572
_refine_ls_R_factor_gt 0.0477
_refine_ls_shift/su_max 0.000
_refine_ls_shift/su_mean 0.000
_refine_ls_structure_factor_coef Fsqd
_refine_ls_weighting_details 'calc w=1/[\s^2^(Fo^2^)+(0.0848P)^2^+0.1340P] where P=(Fo^2^+2Fc^2^)/3'
_refine_ls_weighting_scheme calc
_refine_ls_wR_factor_gt 0.1360
_refine_ls_wR_factor_ref 0.1444
_reflns_number_gt 4820
_reflns_number_total 5913
_reflns_threshold_expression >2sigma(I)
_cod_data_source_file jo900659w_si_004.cif
_cod_data_source_block dkh15s
_cod_depositor_comments
;
The following automatic conversions were performed:
'_symmetry_cell_setting' value 'Triclinic' changed to 'triclinic'
according to '/home/saulius/struct/CIF-dictionaries/cif_core.dic'
dictionary named 'cif_core.dic' version 2.4.1 from 2010-06-29.

Automatic conversion script
Id: cif_fix_enum 1527 2010-12-29 10:47:43Z saulius 

The following automatic conversions were performed:
data name '_publ_contact_author_e-mail' replaced with
'_publ_contact_author_email' as specified in the replacement file
'/home/antanas/src/cod-tools/trunk/data/replacement-values/replacement_tags.lst'.

Automatic conversion script
Id: cif_correct_tags 4998 2017-03-02 13:24:31Z antanas 
;
_cod_original_sg_symbol_H-M P-1
_cod_database_code 4024646

loop_
_symmetry_equiv_pos_as_xyz
'x, y, z'
'-x, -y, -z'

loop_
_atom_site_label
_atom_site_type_symbol
_atom_site_fract_x
_atom_site_fract_y
_atom_site_fract_z
_atom_site_U_iso_or_equiv
_atom_site_adp_type
_atom_site_occupancy
_atom_site_symmetry_multiplicity
_atom_site_calc_flag
_atom_site_refinement_flags
_atom_site_disorder_assembly
_atom_site_disorder_group
C1 C 0.31938(17) 0.27795(16) 0.60821(13) 0.0530(4) Uani 1 1 d . . .
C2 C 0.3495(2) 0.1749(2) 0.67238(17) 0.0761(5) Uani 1 1 d . . .
H2 H 0.4016 0.1803 0.7301 0.091 Uiso 1 1 calc R . .
C3 C 0.3009(3) 0.0659(2) 0.6488(2) 0.0847(6) Uani 1 1 d . . .
H3 H 0.3196 -0.0033 0.6915 0.102 Uiso 1 1 calc R . .
C4 C 0.2244(2) 0.05660(17) 0.56271(18) 0.0735(5) Uani 1 1 d . . .
H4 H 0.1907 -0.0183 0.5498 0.088 Uiso 1 1 calc R . .
C5 C 0.19709(18) 0.15602(14) 0.49544(14) 0.0550(4) Uani 1 1 d . . .
H5 H 0.1464 0.1479 0.4372 0.066 Uiso 1 1 calc R . .
C6 C 0.24603(15) 0.26893(13) 0.51536(12) 0.0449(3) Uani 1 1 d . . .
C7 C 0.23642(15) 0.39023(13) 0.46847(12) 0.0427(3) Uani 1 1 d . . .
C8 C 0.29502(15) 0.46467(14) 0.53521(12) 0.0468(3) Uani 1 1 d . . .
C9 C 0.27134(16) 0.59357(14) 0.50885(13) 0.0504(3) Uani 1 1 d . . .
C10 C 0.3217(2) 0.69638(17) 0.56937(18) 0.0708(5) Uani 1 1 d . . .
H10A H 0.3056 0.7721 0.5303 0.106 Uiso 1 1 calc R . .
H10B H 0.4202 0.6813 0.5667 0.106 Uiso 1 1 calc R . .
H10C H 0.2714 0.7016 0.6498 0.106 Uiso 1 1 calc R . .
C11 C 0.19529(16) 0.59794(13) 0.42408(13) 0.0485(3) Uani 1 1 d . . .
C12 C 0.16799(14) 0.46923(12) 0.38812(11) 0.0412(3) Uani 1 1 d . . .
H12 H 0.0668 0.4596 0.4063 0.049 Uiso 1 1 calc R . .
C13 C 0.22589(13) 0.45405(11) 0.25323(11) 0.0380(3) Uani 1 1 d . . .
C14 C 0.15604(16) 0.55715(13) 0.18557(13) 0.0484(3) Uani 1 1 d . . .
C15 C 0.1891(2) 0.68311(14) 0.22590(16) 0.0601(4) Uani 1 1 d . . .
H15A H 0.2891 0.6916 0.2004 0.072 Uiso 1 1 calc R . .
H15B H 0.1410 0.7462 0.1871 0.072 Uiso 1 1 calc R . .
C16 C 0.1469(2) 0.70516(15) 0.35927(16) 0.0626(4) Uani 1 1 d . . .
H16A H 0.1881 0.7780 0.3793 0.075 Uiso 1 1 calc R . .
H16B H 0.0457 0.7188 0.3827 0.075 Uiso 1 1 calc R . .
C17 C -0.00277(17) 0.54502(18) 0.20975(17) 0.0632(4) Uani 1 1 d . . .
H17A H -0.0441 0.6008 0.1605 0.095 Uiso 1 1 calc R . .
H17B H -0.0429 0.5641 0.2908 0.095 Uiso 1 1 calc R . .
H17C H -0.0207 0.4626 0.1930 0.095 Uiso 1 1 calc R . .
C18 C 0.21422(19) 0.54438(17) 0.05267(14) 0.0607(4) Uani 1 1 d . . .
H18A H 0.1873 0.4691 0.0251 0.091 Uiso 1 1 calc R . .
H18B H 0.3147 0.5439 0.0367 0.091 Uiso 1 1 calc R . .
H18C H 0.1770 0.6122 0.0130 0.091 Uiso 1 1 calc R . .
C19 C 0.42443(19) 0.14649(18) 0.22642(16) 0.0641(4) Uani 1 1 d . . .
H19A H 0.4745 0.2069 0.2563 0.096 Uiso 1 1 calc R . .
H19B H 0.4900 0.0895 0.1770 0.096 Uiso 1 1 calc R . .
H19C H 0.3706 0.1034 0.2909 0.096 Uiso 1 1 calc R . .
C20 C 0.4184(2) 0.27475(17) 0.00053(15) 0.0649(4) Uani 1 1 d . . .
H20A H 0.3606 0.3120 -0.0492 0.097 Uiso 1 1 calc R . .
H20B H 0.4737 0.2056 -0.0394 0.097 Uiso 1 1 calc R . .
H20C H 0.4794 0.3334 0.0186 0.097 Uiso 1 1 calc R . .
C21 C 0.17585(18) 0.11734(14) 0.10324(15) 0.0545(4) Uani 1 1 d . . .
C22 C 0.0802(2) 0.0714(2) 0.2135(2) 0.0868(7) Uani 1 1 d . . .
H22A H 0.0160 0.0182 0.1915 0.130 Uiso 1 1 calc R . .
H22B H 0.0286 0.1399 0.2575 0.130 Uiso 1 1 calc R . .
H22C H 0.1359 0.0270 0.2609 0.130 Uiso 1 1 calc R . .
C23 C 0.2578(3) 0.0069(2) 0.0337(2) 0.0878(7) Uani 1 1 d . . .
H23A H 0.3108 -0.0387 0.0823 0.132 Uiso 1 1 calc R . .
H23B H 0.3205 0.0352 -0.0349 0.132 Uiso 1 1 calc R . .
H23C H 0.1932 -0.0448 0.0101 0.132 Uiso 1 1 calc R . .
C24 C 0.0876(3) 0.1848(2) 0.0249(2) 0.0932(7) Uani 1 1 d . . .
H24A H 0.0281 0.1290 0.0001 0.140 Uiso 1 1 calc R . .
H24B H 0.1487 0.2166 -0.0428 0.140 Uiso 1 1 calc R . .
H24C H 0.0309 0.2512 0.0686 0.140 Uiso 1 1 calc R . .
C25 C 0.38027(14) 0.46944(12) 0.23209(12) 0.0411(3) Uani 1 1 d . . .
N1 N 0.34756(14) 0.39878(13) 0.61855(11) 0.0554(3) Uani 1 1 d . . .
H1 H 0.3905 0.4275 0.6685 0.066 Uiso 1 1 calc R . .
N2 N 0.49719(14) 0.48085(14) 0.21610(12) 0.0565(3) Uani 1 1 d . . .
O1 O 0.20273(9) 0.33615(8) 0.21581(8) 0.0399(2) Uani 1 1 d . . .
Si1 Si 0.30480(4) 0.22303(3) 0.13949(3) 0.04185(13) Uani 1 1 d . . .

loop_
_atom_site_aniso_label
_atom_site_aniso_U_11
_atom_site_aniso_U_22
_atom_site_aniso_U_33
_atom_site_aniso_U_23
_atom_site_aniso_U_13
_atom_site_aniso_U_12
C1 0.0539(8) 0.0662(9) 0.0393(7) 0.0009(6) -0.0127(6) 0.0017(7)
C2 0.0876(13) 0.0916(14) 0.0532(10) 0.0142(9) -0.0304(10) 0.0092(11)
C3 0.1163(18) 0.0679(12) 0.0717(13) 0.0207(10) -0.0303(12) 0.0095(12)
C4 0.1023(15) 0.0494(9) 0.0686(12) 0.0106(8) -0.0191(11) -0.0020(9)
C5 0.0695(10) 0.0490(8) 0.0459(8) 0.0032(6) -0.0123(7) -0.0013(7)
C6 0.0494(7) 0.0500(7) 0.0343(6) 0.0024(5) -0.0083(5) 0.0013(6)
C7 0.0473(7) 0.0464(7) 0.0343(6) -0.0004(5) -0.0080(5) -0.0043(6)
C8 0.0459(7) 0.0544(8) 0.0392(7) -0.0058(6) -0.0066(6) -0.0051(6)
C9 0.0504(8) 0.0498(8) 0.0478(8) -0.0109(6) -0.0017(6) -0.0061(6)
C10 0.0771(12) 0.0625(10) 0.0729(12) -0.0218(9) -0.0130(9) -0.0115(9)
C11 0.0507(8) 0.0425(7) 0.0484(8) -0.0054(6) -0.0029(6) 0.0006(6)
C12 0.0424(7) 0.0420(7) 0.0379(7) -0.0008(5) -0.0064(5) -0.0011(5)
C13 0.0381(6) 0.0387(6) 0.0378(6) 0.0025(5) -0.0094(5) -0.0022(5)
C14 0.0491(7) 0.0483(8) 0.0483(8) 0.0105(6) -0.0139(6) 0.0015(6)
C15 0.0690(10) 0.0422(8) 0.0686(11) 0.0118(7) -0.0157(8) 0.0023(7)
C16 0.0724(11) 0.0418(8) 0.0707(11) -0.0041(7) -0.0126(9) 0.0072(7)
C17 0.0476(8) 0.0728(11) 0.0710(11) 0.0143(8) -0.0209(8) 0.0066(7)
C18 0.0688(10) 0.0671(10) 0.0476(9) 0.0172(7) -0.0173(7) -0.0014(8)
C19 0.0576(9) 0.0747(11) 0.0595(10) -0.0057(8) -0.0184(8) 0.0164(8)
C20 0.0690(10) 0.0684(10) 0.0505(9) -0.0050(8) 0.0048(8) -0.0117(8)
C21 0.0619(9) 0.0494(8) 0.0562(9) -0.0056(6) -0.0186(7) -0.0123(7)
C22 0.0890(14) 0.0906(14) 0.0822(14) -0.0078(11) -0.0080(11) -0.0466(12)
C23 0.1000(16) 0.0678(12) 0.0957(16) -0.0308(11) -0.0175(13) -0.0119(11)
C24 0.0989(16) 0.0905(15) 0.1135(19) 0.0006(13) -0.0705(15) -0.0199(13)
C25 0.0447(7) 0.0422(7) 0.0375(6) 0.0007(5) -0.0106(5) -0.0053(5)
N1 0.0554(7) 0.0728(9) 0.0420(7) -0.0043(6) -0.0193(6) -0.0042(6)
N2 0.0473(7) 0.0718(9) 0.0531(7) 0.0001(6) -0.0134(6) -0.0142(6)
O1 0.0392(5) 0.0425(5) 0.0394(5) -0.0002(4) -0.0106(4) -0.0053(4)
Si1 0.0424(2) 0.0455(2) 0.0383(2) -0.00195(15) -0.01003(15) -0.00355(15)

loop_
_atom_type_symbol
_atom_type_description
_atom_type_scat_dispersion_real
_atom_type_scat_dispersion_imag
_atom_type_scat_source
C C 0.0033 0.0016 'International Tables Vol C Tables 4.2.6.8 and 6.1.1.4'
H H 0.0000 0.0000 'International Tables Vol C Tables 4.2.6.8 and 6.1.1.4'
N N 0.0061 0.0033 'International Tables Vol C Tables 4.2.6.8 and 6.1.1.4'
O O 0.0106 0.0060 'International Tables Vol C Tables 4.2.6.8 and 6.1.1.4'
Si Si 0.0817 0.0704 'International Tables Vol C Tables 4.2.6.8 and 6.1.1.4'

loop_
_geom_angle_atom_site_label_1
_geom_angle_atom_site_label_2
_geom_angle_atom_site_label_3
_geom_angle
_geom_angle_site_symmetry_1
_geom_angle_site_symmetry_3
_geom_angle_publ_flag
N1 C1 C2 130.62(16) . . ?
N1 C1 C6 108.43(13) . . ?
C2 C1 C6 120.94(17) . . ?
C3 C2 C1 118.69(18) . . ?
C3 C2 H2 120.7 . . ?
C1 C2 H2 120.7 . . ?
C2 C3 C4 121.12(18) . . ?
C2 C3 H3 119.4 . . ?
C4 C3 H3 119.4 . . ?
C5 C4 C3 121.38(18) . . ?
C5 C4 H4 119.3 . . ?
C3 C4 H4 119.3 . . ?
C4 C5 C6 119.54(16) . . ?
C4 C5 H5 120.2 . . ?
C6 C5 H5 120.2 . . ?
C5 C6 C1 118.21(14) . . ?
C5 C6 C7 136.06(13) . . ?
C1 C6 C7 105.63(13) . . ?
C8 C7 C6 107.06(13) . . ?
C8 C7 C12 108.14(12) . . ?
C6 C7 C12 143.78(13) . . ?
C7 C8 N1 110.93(13) . . ?
C7 C8 C9 112.32(14) . . ?
N1 C8 C9 136.27(14) . . ?
C11 C9 C8 106.26(13) . . ?
C11 C9 C10 129.47(15) . . ?
C8 C9 C10 124.26(15) . . ?
C9 C10 H10A 109.5 . . ?
C9 C10 H10B 109.5 . . ?
H10A C10 H10B 109.5 . . ?
C9 C10 H10C 109.5 . . ?
H10A C10 H10C 109.5 . . ?
H10B C10 H10C 109.5 . . ?
C9 C11 C16 129.91(14) . . ?
C9 C11 C12 111.29(13) . . ?
C16 C11 C12 118.64(14) . . ?
C7 C12 C11 101.96(11) . . ?
C7 C12 C13 117.85(11) . . ?
C11 C12 C13 108.23(11) . . ?
C7 C12 H12 109.5 . . ?
C11 C12 H12 109.5 . . ?
C13 C12 H12 109.5 . . ?
O1 C13 C25 109.87(10) . . ?
O1 C13 C12 110.26(10) . . ?
C25 C13 C12 106.53(10) . . ?
O1 C13 C14 111.31(11) . . ?
C25 C13 C14 108.77(11) . . ?
C12 C13 C14 109.97(11) . . ?
C17 C14 C18 108.37(13) . . ?
C17 C14 C15 110.92(14) . . ?
C18 C14 C15 108.58(13) . . ?
C17 C14 C13 109.31(12) . . ?
C18 C14 C13 110.41(12) . . ?
C15 C14 C13 109.24(12) . . ?
C16 C15 C14 114.50(13) . . ?
C16 C15 H15A 108.6 . . ?
C14 C15 H15A 108.6 . . ?
C16 C15 H15B 108.6 . . ?
C14 C15 H15B 108.6 . . ?
H15A C15 H15B 107.6 . . ?
C11 C16 C15 110.74(13) . . ?
C11 C16 H16A 109.5 . . ?
C15 C16 H16A 109.5 . . ?
C11 C16 H16B 109.5 . . ?
C15 C16 H16B 109.5 . . ?
H16A C16 H16B 108.1 . . ?
C14 C17 H17A 109.5 . . ?
C14 C17 H17B 109.5 . . ?
H17A C17 H17B 109.5 . . ?
C14 C17 H17C 109.5 . . ?
H17A C17 H17C 109.5 . . ?
H17B C17 H17C 109.5 . . ?
C14 C18 H18A 109.5 . . ?
C14 C18 H18B 109.5 . . ?
H18A C18 H18B 109.5 . . ?
C14 C18 H18C 109.5 . . ?
H18A C18 H18C 109.5 . . ?
H18B C18 H18C 109.5 . . ?
Si1 C19 H19A 109.5 . . ?
Si1 C19 H19B 109.5 . . ?
H19A C19 H19B 109.5 . . ?
Si1 C19 H19C 109.5 . . ?
H19A C19 H19C 109.5 . . ?
H19B C19 H19C 109.5 . . ?
Si1 C20 H20A 109.5 . . ?
Si1 C20 H20B 109.5 . . ?
H20A C20 H20B 109.5 . . ?
Si1 C20 H20C 109.5 . . ?
H20A C20 H20C 109.5 . . ?
H20B C20 H20C 109.5 . . ?
C22 C21 C24 109.87(18) . . ?
C22 C21 C23 108.90(16) . . ?
C24 C21 C23 108.09(17) . . ?
C22 C21 Si1 111.89(12) . . ?
C24 C21 Si1 109.26(12) . . ?
C23 C21 Si1 108.74(13) . . ?
C21 C22 H22A 109.5 . . ?
C21 C22 H22B 109.5 . . ?
H22A C22 H22B 109.5 . . ?
C21 C22 H22C 109.5 . . ?
H22A C22 H22C 109.5 . . ?
H22B C22 H22C 109.5 . . ?
C21 C23 H23A 109.5 . . ?
C21 C23 H23B 109.5 . . ?
H23A C23 H23B 109.5 . . ?
C21 C23 H23C 109.5 . . ?
H23A C23 H23C 109.5 . . ?
H23B C23 H23C 109.5 . . ?
C21 C24 H24A 109.5 . . ?
C21 C24 H24B 109.5 . . ?
H24A C24 H24B 109.5 . . ?
C21 C24 H24C 109.5 . . ?
H24A C24 H24C 109.5 . . ?
H24B C24 H24C 109.5 . . ?
N2 C25 C13 179.86(17) . . ?
C8 N1 C1 107.85(12) . . ?
C8 N1 H1 126.1 . . ?
C1 N1 H1 126.1 . . ?
C13 O1 Si1 134.42(8) . . ?
O1 Si1 C19 111.46(7) . . ?
O1 Si1 C20 113.61(7) . . ?
C19 Si1 C20 106.39(9) . . ?
O1 Si1 C21 103.60(7) . . ?
C19 Si1 C21 112.55(9) . . ?
C20 Si1 C21 109.38(8) . . ?

loop_
_geom_bond_atom_site_label_1
_geom_bond_atom_site_label_2
_geom_bond_distance
_geom_bond_site_symmetry_2
_geom_bond_publ_flag
C1 N1 1.381(2) . ?
C1 C2 1.395(2) . ?
C1 C6 1.426(2) . ?
C2 C3 1.366(3) . ?
C2 H2 0.9300 . ?
C3 C4 1.381(3) . ?
C3 H3 0.9300 . ?
C4 C5 1.378(2) . ?
C4 H4 0.9300 . ?
C5 C6 1.395(2) . ?
C5 H5 0.9300 . ?
C6 C7 1.435(2) . ?
C7 C8 1.3647(19) . ?
C7 C12 1.4964(19) . ?
C8 N1 1.368(2) . ?
C8 C9 1.453(2) . ?
C9 C11 1.355(2) . ?
C9 C10 1.498(2) . ?
C10 H10A 0.9600 . ?
C10 H10B 0.9600 . ?
C10 H10C 0.9600 . ?
C11 C16 1.492(2) . ?
C11 C12 1.5299(19) . ?
C12 C13 1.5567(19) . ?
C12 H12 0.9800 . ?
C13 O1 1.4135(16) . ?
C13 C25 1.4982(19) . ?
C13 C14 1.5692(18) . ?
C14 C17 1.533(2) . ?
C14 C18 1.533(2) . ?
C14 C15 1.537(2) . ?
C15 C16 1.535(3) . ?
C15 H15A 0.9700 . ?
C15 H15B 0.9700 . ?
C16 H16A 0.9700 . ?
C16 H16B 0.9700 . ?
C17 H17A 0.9600 . ?
C17 H17B 0.9600 . ?
C17 H17C 0.9600 . ?
C18 H18A 0.9600 . ?
C18 H18B 0.9600 . ?
C18 H18C 0.9600 . ?
C19 Si1 1.8557(17) . ?
C19 H19A 0.9600 . ?
C19 H19B 0.9600 . ?
C19 H19C 0.9600 . ?
C20 Si1 1.8637(17) . ?
C20 H20A 0.9600 . ?
C20 H20B 0.9600 . ?
C20 H20C 0.9600 . ?
C21 C22 1.521(3) . ?
C21 C24 1.534(3) . ?
C21 C23 1.536(3) . ?
C21 Si1 1.8838(16) . ?
C22 H22A 0.9600 . ?
C22 H22B 0.9600 . ?
C22 H22C 0.9600 . ?
C23 H23A 0.9600 . ?
C23 H23B 0.9600 . ?
C23 H23C 0.9600 . ?
C24 H24A 0.9600 . ?
C24 H24B 0.9600 . ?
C24 H24C 0.9600 . ?
C25 N2 1.1342(18) . ?
N1 H1 0.8600 . ?
O1 Si1 1.6677(10) . ?

loop_
_geom_torsion_atom_site_label_1
_geom_torsion_atom_site_label_2
_geom_torsion_atom_site_label_3
_geom_torsion_atom_site_label_4
_geom_torsion
_geom_torsion_site_symmetry_1
_geom_torsion_site_symmetry_2
_geom_torsion_site_symmetry_3
_geom_torsion_site_symmetry_4
_geom_torsion_publ_flag
N1 C1 C2 C3 175.58(19) . . . . ?
C6 C1 C2 C3 -3.4(3) . . . . ?
C1 C2 C3 C4 0.6(3) . . . . ?
C2 C3 C4 C5 1.6(4) . . . . ?
C3 C4 C5 C6 -0.8(3) . . . . ?
C4 C5 C6 C1 -2.0(2) . . . . ?
C4 C5 C6 C7 -177.82(18) . . . . ?
N1 C1 C6 C5 -175.05(13) . . . . ?
C2 C1 C6 C5 4.1(2) . . . . ?
N1 C1 C6 C7 1.92(16) . . . . ?
C2 C1 C6 C7 -178.89(16) . . . . ?
C5 C6 C7 C8 173.33(17) . . . . ?
C1 C6 C7 C8 -2.83(16) . . . . ?
C5 C6 C7 C12 7.4(3) . . . . ?
C1 C6 C7 C12 -168.80(18) . . . . ?
C6 C7 C8 N1 2.78(17) . . . . ?
C12 C7 C8 N1 174.11(11) . . . . ?
C6 C7 C8 C9 -170.58(12) . . . . ?
C12 C7 C8 C9 0.75(17) . . . . ?
C7 C8 C9 C11 0.40(17) . . . . ?
N1 C8 C9 C11 -170.61(17) . . . . ?
C7 C8 C9 C10 179.13(15) . . . . ?
N1 C8 C9 C10 8.1(3) . . . . ?
C8 C9 C11 C16 -176.59(16) . . . . ?
C10 C9 C11 C16 4.8(3) . . . . ?
C8 C9 C11 C12 -1.38(16) . . . . ?
C10 C9 C11 C12 179.98(15) . . . . ?
C8 C7 C12 C11 -1.45(15) . . . . ?
C6 C7 C12 C11 164.44(19) . . . . ?
C8 C7 C12 C13 116.83(13) . . . . ?
C6 C7 C12 C13 -77.3(2) . . . . ?
C9 C11 C12 C7 1.77(15) . . . . ?
C16 C11 C12 C7 177.59(13) . . . . ?
C9 C11 C12 C13 -123.17(13) . . . . ?
C16 C11 C12 C13 52.66(17) . . . . ?
C7 C12 C13 O1 65.21(14) . . . . ?
C11 C12 C13 O1 -179.90(10) . . . . ?
C7 C12 C13 C25 -53.97(15) . . . . ?
C11 C12 C13 C25 60.92(13) . . . . ?
C7 C12 C13 C14 -171.68(11) . . . . ?
C11 C12 C13 C14 -56.78(14) . . . . ?
O1 C13 C14 C17 60.65(16) . . . . ?
C25 C13 C14 C17 -178.15(13) . . . . ?
C12 C13 C14 C17 -61.85(16) . . . . ?
O1 C13 C14 C18 -58.48(15) . . . . ?
C25 C13 C14 C18 62.72(15) . . . . ?
C12 C13 C14 C18 179.03(12) . . . . ?
O1 C13 C14 C15 -177.81(11) . . . . ?
C25 C13 C14 C15 -56.62(15) . . . . ?
C12 C13 C14 C15 59.69(15) . . . . ?
C17 C14 C15 C16 65.50(18) . . . . ?
C18 C14 C15 C16 -175.51(14) . . . . ?
C13 C14 C15 C16 -55.05(18) . . . . ?
C9 C11 C16 C15 127.86(18) . . . . ?
C12 C11 C16 C15 -47.1(2) . . . . ?
C14 C15 C16 C11 47.3(2) . . . . ?
O1 C13 C25 N2 -26(100) . . . . ?
C12 C13 C25 N2 93(99) . . . . ?
C14 C13 C25 N2 -148(100) . . . . ?
C7 C8 N1 C1 -1.58(17) . . . . ?
C9 C8 N1 C1 169.52(17) . . . . ?
C2 C1 N1 C8 -179.38(18) . . . . ?
C6 C1 N1 C8 -0.30(17) . . . . ?
C25 C13 O1 Si1 -10.01(16) . . . . ?
C12 C13 O1 Si1 -127.14(10) . . . . ?
C14 C13 O1 Si1 110.54(12) . . . . ?
C13 O1 Si1 C19 71.36(13) . . . . ?
C13 O1 Si1 C20 -48.81(13) . . . . ?
C13 O1 Si1 C21 -167.38(11) . . . . ?
C22 C21 Si1 O1 -58.81(15) . . . . ?
C24 C21 Si1 O1 63.10(16) . . . . ?
C23 C21 Si1 O1 -179.14(13) . . . . ?
C22 C21 Si1 C19 61.72(17) . . . . ?
C24 C21 Si1 C19 -176.38(15) . . . . ?
C23 C21 Si1 C19 -58.61(16) . . . . ?
C22 C21 Si1 C20 179.74(15) . . . . ?
C24 C21 Si1 C20 -58.36(17) . . . . ?
C23 C21 Si1 C20 59.41(16) . . . . ?
